data_7700007
loop_
_publ_author_name
'Deblonde, Gauthier J.-P.'
'Lohrey, Trevor D.'
'Abergel, Rebecca J.'

_publ_section_title
;
 Inducing selectivity and chirality in group IV metal coordination with
 high-denticity hydroxypyridinones.
;
_journal_issue 23
_journal_name_full 'Dalton transactions (Cambridge, England : 2003)'
_journal_page_first 8238
_journal_page_last 8247
_journal_paper_doi 10.1039/c9dt01031a
_journal_volume 48
_journal_year 2019
_chemical_formula_moiety 'C34 H34 Hf N8 O12, 3(H2 O)'
_chemical_formula_sum 'C34 H40 Hf N8 O15'
_chemical_formula_weight 979.23
_chemical_name_common 'Hf(3,4,3-HOPO) trihydrate'
_space_group_crystal_system orthorhombic
_space_group_IT_number 20
_space_group_name_Hall 'C 2c 2'
_space_group_name_H-M_alt 'C 2 2 21'
_symmetry_space_group_name_Hall 'C 2c 2'
_symmetry_space_group_name_H-M 'C 2 2 21'
_atom_sites_solution_hydrogens mixed
_atom_sites_solution_primary iterative
_atom_sites_solution_secondary difmap
_audit_creation_method SHELXL-2014/7
_audit_update_record
;
2019-04-06 deposited with the CCDC.    2019-05-02 downloaded from the CCDC.
;
_cell_angle_alpha 90
_cell_angle_beta 90
_cell_angle_gamma 90
_cell_formula_units_Z 4
_cell_length_a 16.0989(7)
_cell_length_b 16.9738(7)
_cell_length_c 13.3829(6)
_cell_measurement_reflns_used 23773
_cell_measurement_temperature 100(2)
_cell_measurement_theta_max 33.666
_cell_measurement_theta_min 2.523
_cell_volume 3657.0(3)
_computing_cell_refinement 'SAINT V8.38A Bruker, Madison WI'
_computing_data_collection 'Bruker APEX3 Bruker, Madison WI'
_computing_data_reduction 'SAINT V8.38A Bruker, Madison WI'
_computing_molecular_graphics ORTEP-32
_computing_publication_material WinGX
_computing_structure_refinement 'SHELXL-2014/7 (Sheldrick, 2014)'
_computing_structure_solution SHELXT
_diffrn_ambient_temperature 100(2)
_diffrn_detector_area_resol_mean 10.42
_diffrn_measured_fraction_theta_full 0.998
_diffrn_measured_fraction_theta_max 0.997
_diffrn_measurement_device_type 'Bruker D8 with PHOTON 100 detector'
_diffrn_measurement_method '\f and \w shutterless scans'
_diffrn_radiation_monochromator 'silicon 111'
_diffrn_radiation_type synchrotron
_diffrn_radiation_wavelength 0.7749
_diffrn_reflns_av_R_equivalents 0.0229
_diffrn_reflns_av_unetI/netI 0.0306
_diffrn_reflns_Laue_measured_fraction_full 0.998
_diffrn_reflns_Laue_measured_fraction_max 0.997
_diffrn_reflns_limit_h_max 22
_diffrn_reflns_limit_h_min -22
_diffrn_reflns_limit_k_max 24
_diffrn_reflns_limit_k_min -24
_diffrn_reflns_limit_l_max 19
_diffrn_reflns_limit_l_min -19
_diffrn_reflns_number 23773
_diffrn_reflns_point_group_measured_fraction_full 0.985
_diffrn_reflns_point_group_measured_fraction_max 0.987
_diffrn_reflns_theta_full 27.710
_diffrn_reflns_theta_max 33.666
_diffrn_reflns_theta_min 2.523
_diffrn_source 'Advanced Light Source, station 11.3.1'
_exptl_absorpt_coefficient_mu 3.646
_exptl_absorpt_correction_T_max 0.7466
_exptl_absorpt_correction_T_min 0.6717
_exptl_absorpt_correction_type multi-scan
_exptl_absorpt_process_details SADABS
_exptl_crystal_colour colorless
_exptl_crystal_density_diffrn 1.779
_exptl_crystal_description shard
_exptl_crystal_F_000 1968
_exptl_crystal_recrystallization_method 'Re-crystallisation from solvent'
_exptl_crystal_size_max 0.100
_exptl_crystal_size_mid 0.080
_exptl_crystal_size_min 0.060
_refine_diff_density_max 0.997
_refine_diff_density_min -1.282
_refine_diff_density_rms 0.091
_refine_ls_abs_structure_details
;
 Flack x determined using 2381 quotients [(I+)-(I-)]/[(I+)+(I-)]
 (Parsons, Flack and Wagner, Acta Cryst. B69 (2013) 249-259).
;
_refine_ls_abs_structure_Flack 0.026(3)
_refine_ls_extinction_method none
_refine_ls_goodness_of_fit_ref 1.104
_refine_ls_hydrogen_treatment mixed
_refine_ls_matrix_type full
_refine_ls_number_parameters 296
_refine_ls_number_reflns 5551
_refine_ls_number_restraints 9
_refine_ls_restrained_S_all 1.120
_refine_ls_R_factor_all 0.0180
_refine_ls_R_factor_gt 0.0176
_refine_ls_shift/su_max 0.068
_refine_ls_shift/su_mean 0.000
_refine_ls_structure_factor_coef Fsqd
_refine_ls_weighting_details 'w=1/[\s^2^(Fo^2^)+(0.0075P)^2^+4.7122P] where P=(Fo^2^+2Fc^2^)/3'
_refine_ls_weighting_scheme calc
_refine_ls_wR_factor_gt 0.0458
_refine_ls_wR_factor_ref 0.0461
_reflns_Friedel_coverage 0.800
_reflns_Friedel_fraction_full 0.968
_reflns_Friedel_fraction_max 0.975
_reflns_number_gt 5436
_reflns_number_total 5551
_reflns_threshold_expression 'I > 2\s(I)'
_cod_data_source_file c9dt01031a2.cif
_cod_data_source_block shelx
_cod_depositor_comments
;
The following automatic conversions were performed:

'_atom_sites_solution_secondary' value 'diffmap' was changed to
'difmap'.

Automatic conversion script
Id: cif_fix_values 4973 2017-02-22 13:04:09Z antanas 

 Adding full bibliography for 7700007.cif.
;
_cod_database_code 7700007
_shelx_shelxl_version_number 2014/7
_shelx_space_group_comment
;
The symmetry employed for this shelxl refinement is uniquely defined
by the following loop, which should always be used as a source of
symmetry information in preference to the above space-group names.
They are only intended as comments.
;
_shelx_estimated_absorpt_t_min 0.712
_shelx_estimated_absorpt_t_max 0.811

loop_
_space_group_symop_operation_xyz
'x, y, z'
'-x, -y, z+1/2'
'-x, y, -z+1/2'
'x, -y, -z'
'x+1/2, y+1/2, z'
'-x+1/2, -y+1/2, z+1/2'
'-x+1/2, y+1/2, -z+1/2'
'x+1/2, -y+1/2, -z'

loop_
_atom_site_label
_atom_site_type_symbol
_atom_site_fract_x
_atom_site_fract_y
_atom_site_fract_z
_atom_site_U_iso_or_equiv
_atom_site_adp_type
_atom_site_occupancy
_atom_site_site_symmetry_order
_atom_site_calc_flag
_atom_site_refinement_flags_posn
_atom_site_refinement_flags_adp
_atom_site_refinement_flags_occupancy
_atom_site_disorder_assembly
_atom_site_disorder_group
C1 C 0.48385(16) 0.64200(18) 0.5279(2) 0.0179(6) Uani 1 1 d . . . . .
C2 C 0.4634(2) 0.6277(2) 0.4270(2) 0.0250(6) Uani 1 1 d . . . . .
H2 H 0.4614 0.5755 0.4017 0.030 Uiso 1 1 calc R U . . .
C3 C 0.4463(2) 0.6911(3) 0.3656(2) 0.0297(8) Uani 1 1 d . . . . .
H3 H 0.4315 0.6821 0.2978 0.036 Uiso 1 1 calc R U . . .
C4 C 0.4503(2) 0.7677(2) 0.4013(3) 0.0294(8) Uani 1 1 d . . . . .
H4 H 0.4383 0.8107 0.3582 0.035 Uiso 1 1 calc R U . . .
C5 C 0.47169(18) 0.7813(2) 0.4988(2) 0.0214(6) Uani 1 1 d . . . . .
C6 C 0.48288(18) 0.8633(2) 0.5418(3) 0.0260(7) Uani 1 1 d . . . . .
C7 C 0.4197(5) 0.9772(4) 0.6331(5) 0.0255(13) Uani 0.725(11) 1 d . . P A 1
H7A H 0.3620 0.9973 0.6354 0.031 Uiso 0.725(11) 1 calc R U P A 1
H7B H 0.4521 1.0120 0.5882 0.031 Uiso 0.725(11) 1 calc R U P A 1
C8 C 0.4570(4) 0.9803(4) 0.7379(6) 0.057(2) Uani 0.725(11) 1 d . U P A 1
H8A H 0.4338 1.0282 0.7695 0.069 Uiso 0.725(11) 1 calc R U P A 1
H8B H 0.4328 0.9351 0.7744 0.069 Uiso 0.725(11) 1 calc R U P A 1
C9 C 0.34200(19) 0.85091(18) 0.6115(2) 0.0197(5) Uani 1 1 d . . . . .
H9A H 0.3196 0.8679 0.6769 0.028(11) Uiso 1 1 calc R . . . .
H9B H 0.3541 0.7938 0.6155 0.034 Uiso 1 1 calc R U . . .
C10 C 0.2766(2) 0.86546(19) 0.5301(3) 0.0252(6) Uani 1 1 d . . . . .
H10A H 0.2655 0.9227 0.5251 0.030 Uiso 1 1 calc R U . . .
H10B H 0.2987 0.8475 0.4649 0.030 Uiso 1 1 calc R U . . .
C11 C 0.1956(2) 0.82232(19) 0.5521(3) 0.0255(6) Uani 1 1 d . . . . .
H11A H 0.1710 0.8431 0.6145 0.031 Uiso 1 1 calc R U . . .
H11B H 0.1557 0.8317 0.4970 0.031 Uiso 1 1 calc R U . . .
C12 C 0.21889(17) 0.70404(19) 0.6520(2) 0.0189(5) Uani 1 1 d . . . . .
C13 C 0.24441(16) 0.61913(19) 0.6518(3) 0.0183(6) Uani 1 1 d . . . . .
C14 C 0.1951(2) 0.5583(2) 0.6204(3) 0.0255(6) Uani 1 1 d . . . . .
H14 H 0.1442 0.5686 0.5871 0.031 Uiso 1 1 calc R U . . .
C15 C 0.2209(2) 0.4804(2) 0.6380(3) 0.0279(7) Uani 1 1 d . . . . .
H15 H 0.1873 0.4379 0.6158 0.033 Uiso 1 1 calc R U . . .
C16 C 0.2939(2) 0.4653(2) 0.6867(3) 0.0244(6) Uani 1 1 d . . . . .
H16 H 0.3090 0.4125 0.7020 0.029 Uiso 1 1 calc R U . . .
C17 C 0.34677(19) 0.52781(18) 0.7144(2) 0.0170(5) Uani 1 1 d . . . . .
N1 N 0.48847(15) 0.71822(14) 0.55890(17) 0.0155(5) Uani 1 1 d . . . . .
N2 N 0.31938(15) 0.60242(14) 0.69582(18) 0.0151(4) Uani 1 1 d . . . . .
N3 N 0.41941(18) 0.89406(16) 0.5908(2) 0.0241(6) Uani 1 1 d . . . . .
N4 N 0.21026(16) 0.73748(15) 0.5625(2) 0.0195(5) Uani 1 1 d . . . . .
H4A H 0.2134 0.7080 0.5086 0.023 Uiso 1 1 calc R U . . .
O1 O 0.4994(2) 0.58959(11) 0.59447(13) 0.0184(3) Uani 1 1 d . . . . .
O2 O 0.51263(13) 0.72990(12) 0.65474(15) 0.0161(4) Uani 1 1 d . . . . .
O3 O 0.37262(12) 0.66124(12) 0.71943(16) 0.0151(4) Uani 1 1 d . . . . .
O4 O 0.41911(11) 0.52215(10) 0.7535(2) 0.0183(3) Uani 1 1 d . . . . .
O5 O 0.54908(17) 0.89785(19) 0.5243(2) 0.0388(7) Uani 1 1 d . . . . .
O7W O 0.31971(18) 0.79785(15) 0.86240(19) 0.0241(5) Uani 1 1 d . . . . .
O8W O 0.1330(3) 1.0000 0.5000 0.0415(11) Uani 1 2 d DS T P . .
Hf1 Hf 0.5000 0.62500(2) 0.7500 0.01037(4) Uani 1 2 d S T P . .
C8A C 0.5018(11) 0.9356(6) 0.7244(6) 0.019(3) Uani 0.275(11) 1 d . . P A 2
H8A1 H 0.5151 0.8799 0.7093 0.022 Uiso 0.275(11) 1 calc R U P A 2
H8A2 H 0.5544 0.9645 0.7133 0.022 Uiso 0.275(11) 1 calc R U P A 2
C7A C 0.4494(12) 0.9601(10) 0.6353(12) 0.020(3) Uani 0.275(11) 1 d . . P A 2
H7A1 H 0.4029 0.9939 0.6576 0.023 Uiso 0.275(11) 1 calc R U P A 2
H7A2 H 0.4836 0.9904 0.5873 0.023 Uiso 0.275(11) 1 calc R U P A 2
O6 O 0.20668(15) 0.73786(16) 0.73175(17) 0.0273(5) Uani 1 1 d . . . . .
H1W H 0.0771(5) 1.0000 0.5000 2.0(11) Uiso 1 2 d DS . P . .
H2W H 0.362(3) 0.789(3) 0.852(4) 0.028(13) Uiso 1 1 d . . . . .
H3W H 0.291(5) 0.772(4) 0.822(5) 0.07(2) Uiso 1 1 d . . . . .
H4W H 0.1310(14) 1.033(17) 0.553(17) 2.0(11) Uiso 0.5 1 d D . P . .

loop_
_atom_site_aniso_label
_atom_site_aniso_U_11
_atom_site_aniso_U_22
_atom_site_aniso_U_33
_atom_site_aniso_U_23
_atom_site_aniso_U_13
_atom_site_aniso_U_12
C1 0.0135(14) 0.0257(13) 0.0145(11) 0.0002(9) 0.0001(8) 0.0055(9)
C2 0.0209(14) 0.0406(18) 0.0136(12) -0.0010(12) -0.0001(10) 0.0076(14)
C3 0.0207(14) 0.054(2) 0.0141(13) 0.0085(13) -0.0007(11) 0.0054(15)
C4 0.0181(14) 0.046(2) 0.0240(15) 0.0189(14) 0.0015(12) 0.0022(14)
C5 0.0109(10) 0.0292(15) 0.0240(13) 0.0136(12) 0.0001(10) 0.0009(10)
C6 0.0164(15) 0.0273(15) 0.0344(16) 0.0197(13) -0.0086(11) -0.0101(11)
C7 0.036(4) 0.016(3) 0.024(2) -0.001(2) 0.007(3) -0.008(2)
C8 0.048(3) 0.058(3) 0.066(4) -0.049(3) -0.037(3) 0.022(3)
C9 0.0145(12) 0.0167(12) 0.0278(14) 0.0043(11) -0.0041(11) -0.0018(10)
C10 0.0196(15) 0.0210(14) 0.0350(17) 0.0057(12) -0.0087(12) 0.0011(11)
C11 0.0156(13) 0.0208(14) 0.0402(18) -0.0018(12) -0.0081(12) 0.0040(11)
C12 0.0089(12) 0.0249(14) 0.0230(13) -0.0034(11) -0.0020(10) 0.0001(10)
C13 0.0154(13) 0.0223(15) 0.0172(14) 0.0002(11) -0.0016(9) -0.0020(10)
C14 0.0199(15) 0.0282(16) 0.0283(16) 0.0010(12) -0.0083(12) -0.0082(12)
C15 0.0275(18) 0.0254(16) 0.0308(16) 0.0011(13) -0.0109(14) -0.0115(13)
C16 0.0263(16) 0.0190(13) 0.0279(15) 0.0026(11) -0.0051(13) -0.0105(12)
C17 0.0178(13) 0.0178(12) 0.0155(10) 0.0026(9) -0.0016(10) -0.0031(10)
N1 0.0098(13) 0.0212(10) 0.0155(9) 0.0063(8) -0.0001(8) 0.0012(8)
N2 0.0129(10) 0.0156(10) 0.0167(10) -0.0007(8) -0.0007(8) -0.0040(8)
N3 0.0232(13) 0.0185(12) 0.0306(14) 0.0098(10) -0.0093(11) -0.0076(10)
N4 0.0151(10) 0.0194(11) 0.0239(12) -0.0015(9) -0.0031(9) 0.0012(9)
O1 0.0231(8) 0.0189(8) 0.0133(7) -0.0007(6) -0.0025(11) 0.0062(13)
O2 0.0157(12) 0.0175(8) 0.0150(7) 0.0044(6) -0.0022(7) -0.0026(7)
O3 0.0097(8) 0.0143(8) 0.0213(9) -0.0025(7) -0.0026(6) -0.0023(7)
O4 0.0173(8) 0.0141(7) 0.0235(8) 0.0021(11) -0.0048(11) -0.0039(6)
O5 0.0225(12) 0.0478(17) 0.0462(17) 0.0297(14) -0.0072(11) -0.0204(12)
O7W 0.0237(12) 0.0274(12) 0.0212(11) -0.0091(9) -0.0017(9) 0.0045(10)
O8W 0.0240(19) 0.0291(19) 0.071(3) -0.014(2) 0.000 0.000
Hf1 0.01031(6) 0.00938(6) 0.01142(6) 0.000 -0.00014(6) 0.000
C8A 0.013(4) 0.022(4) 0.021(5) -0.002(3) 0.000(7) -0.011(6)
C7A 0.029(8) 0.016(7) 0.014(5) -0.004(4) 0.003(6) 0.002(5)
O6 0.0174(9) 0.0404(13) 0.0239(14) -0.0097(9) -0.0015(8) 0.0058(9)

loop_
_atom_type_symbol
_atom_type_description
_atom_type_scat_dispersion_real
_atom_type_scat_dispersion_imag
_atom_type_scat_source
C C 0.0040 0.0020 'Calculated using XDISP in WinGX (Farrugia, 1999)'
H H 0.0000 0.0000 'Calculated using XDISP in WinGX (Farrugia, 1999)'
N N 0.0076 0.0040 'Calculated using XDISP in WinGX (Farrugia, 1999)'
O O 0.0132 0.0074 'Calculated using XDISP in WinGX (Farrugia, 1999)'
Hf Hf -0.7992 7.1549 'Calculated using XDISP in WinGX (Farrugia, 1999)'

loop_
_geom_angle_atom_site_label_1
_geom_angle_atom_site_label_2
_geom_angle_atom_site_label_3
_geom_angle
_geom_angle_site_symmetry_1
_geom_angle_site_symmetry_3
O1 C1 N1 115.9(2) . .
O1 C1 C2 126.2(3) . .
N1 C1 C2 117.8(3) . .
C3 C2 C1 118.8(3) . .
C3 C2 H2 120.6 . .
C1 C2 H2 120.6 . .
C2 C3 C4 121.0(3) . .
C2 C3 H3 119.5 . .
C4 C3 H3 119.5 . .
C5 C4 C3 119.9(3) . .
C5 C4 H4 120.0 . .
C3 C4 H4 120.0 . .
N1 C5 C4 118.6(3) . .
N1 C5 C6 118.2(3) . .
C4 C5 C6 123.1(3) . .
O5 C6 N3 124.8(4) . .
O5 C6 C5 117.7(3) . .
N3 C6 C5 117.3(3) . .
N3 C7 C8 112.0(5) . .
N3 C7 H7A 109.2 . .
C8 C7 H7A 109.2 . .
N3 C7 H7B 109.2 . .
C8 C7 H7B 109.2 . .
H7A C7 H7B 107.9 . .
C8 C8 C7 126.3(10) 3_656 .
C8 C8 H8A 105.7 3_656 .
C7 C8 H8A 105.7 . .
C8 C8 H8B 105.7 3_656 .
C7 C8 H8B 105.7 . .
H8A C8 H8B 106.2 . .
N3 C9 C10 111.5(3) . .
N3 C9 H9A 109.3 . .
C10 C9 H9A 109.3 . .
N3 C9 H9B 109.3 . .
C10 C9 H9B 109.3 . .
H9A C9 H9B 108.0 . .
C11 C10 C9 111.9(3) . .
C11 C10 H10A 109.2 . .
C9 C10 H10A 109.2 . .
C11 C10 H10B 109.2 . .
C9 C10 H10B 109.2 . .
H10A C10 H10B 107.9 . .
N4 C11 C10 110.6(3) . .
N4 C11 H11A 109.5 . .
C10 C11 H11A 109.5 . .
N4 C11 H11B 109.5 . .
C10 C11 H11B 109.5 . .
H11A C11 H11B 108.1 . .
O6 C12 N4 124.4(3) . .
O6 C12 C13 119.7(3) . .
N4 C12 C13 115.9(3) . .
C14 C13 N2 119.1(3) . .
C14 C13 C12 124.5(3) . .
N2 C13 C12 116.1(3) . .
C13 C14 C15 119.2(3) . .
C13 C14 H14 120.4 . .
C15 C14 H14 120.4 . .
C16 C15 C14 120.7(3) . .
C16 C15 H15 119.7 . .
C14 C15 H15 119.7 . .
C15 C16 C17 120.1(3) . .
C15 C16 H16 119.9 . .
C17 C16 H16 119.9 . .
O4 C17 N2 116.0(3) . .
O4 C17 C16 126.8(3) . .
N2 C17 C16 117.1(3) . .
O2 N1 C1 116.3(2) . .
O2 N1 C5 119.9(3) . .
C1 N1 C5 123.7(3) . .
O3 N2 C17 116.0(2) . .
O3 N2 C13 120.3(2) . .
C17 N2 C13 123.7(2) . .
C6 N3 C7A 105.6(8) . .
C6 N3 C9 123.4(3) . .
C7A N3 C9 129.0(8) . .
C6 N3 C7 123.3(4) . .
C9 N3 C7 113.2(4) . .
C12 N4 C11 121.4(3) . .
C12 N4 H4A 119.3 . .
C11 N4 H4A 119.3 . .
C1 O1 Hf1 118.36(17) . .
N1 O2 Hf1 113.81(16) . .
N2 O3 Hf1 115.56(16) . .
C17 O4 Hf1 118.33(18) . .
H2W O7W H3W 107(6) . .
H1W O8W H4W 87.9(14) . .
O1 Hf1 O1 147.78(10) . 3_656
O1 Hf1 O4 78.23(11) . .
O1 Hf1 O4 76.08(10) 3_656 .
O1 Hf1 O4 76.08(10) . 3_656
O1 Hf1 O4 78.23(11) 3_656 3_656
O4 Hf1 O4 73.47(10) . 3_656
O1 Hf1 O3 105.22(10) . 3_656
O1 Hf1 O3 83.92(9) 3_656 3_656
O4 Hf1 O3 141.68(7) . 3_656
O4 Hf1 O3 70.60(7) 3_656 3_656
O1 Hf1 O3 83.92(9) . .
O1 Hf1 O3 105.22(10) 3_656 .
O4 Hf1 O3 70.60(7) . .
O4 Hf1 O3 141.67(7) 3_656 .
O3 Hf1 O3 147.21(11) 3_656 .
O1 Hf1 O2 70.62(7) . .
O1 Hf1 O2 141.37(7) 3_656 .
O4 Hf1 O2 135.77(9) . .
O4 Hf1 O2 125.52(9) 3_656 .
O3 Hf1 O2 78.07(7) 3_656 .
O3 Hf1 O2 75.50(8) . .
O1 Hf1 O2 141.36(7) . 3_656
O1 Hf1 O2 70.62(7) 3_656 3_656
O4 Hf1 O2 125.52(9) . 3_656
O4 Hf1 O2 135.77(9) 3_656 3_656
O3 Hf1 O2 75.50(8) 3_656 3_656
O3 Hf1 O2 78.07(7) . 3_656
O2 Hf1 O2 71.89(11) . 3_656
C8A C8A C7A 137(3) 3_656 .
C8A C8A H8A1 102.8 3_656 .
C7A C8A H8A1 102.8 . .
C8A C8A H8A2 102.8 3_656 .
C7A C8A H8A2 102.8 . .
H8A1 C8A H8A2 105.0 . .
N3 C7A C8A 108.4(11) . .
N3 C7A H7A1 110.0 . .
C8A C7A H7A1 110.0 . .
N3 C7A H7A2 110.0 . .
C8A C7A H7A2 110.0 . .
H7A1 C7A H7A2 108.4 . .

loop_
_geom_bond_atom_site_label_1
_geom_bond_atom_site_label_2
_geom_bond_distance
_geom_bond_site_symmetry_2
C1 O1 1.283(3) .
C1 N1 1.360(4) .
C1 C2 1.412(4) .
C2 C3 1.381(5) .
C2 H2 0.9500 .
C3 C4 1.386(6) .
C3 H3 0.9500 .
C4 C5 1.369(5) .
C4 H4 0.9500 .
C5 N1 1.366(4) .
C5 C6 1.516(5) .
C6 O5 1.239(4) .
C6 N3 1.322(5) .
C7 N3 1.521(7) .
C7 C8 1.527(10) .
C7 H7A 0.9900 .
C7 H7B 0.9900 .
C8 C8 1.420(12) 3_656
C8 H8A 0.9900 .
C8 H8B 0.9900 .
C9 N3 1.472(4) .
C9 C10 1.535(4) .
C9 H9A 0.9900 .
C9 H9B 0.9900 .
C10 C11 1.525(5) .
C10 H10A 0.9900 .
C10 H10B 0.9900 .
C11 N4 1.466(4) .
C11 H11A 0.9900 .
C11 H11B 0.9900 .
C12 O6 1.228(4) .
C12 N4 1.332(4) .
C12 C13 1.499(5) .
C13 C14 1.368(4) .
C13 N2 1.373(4) .
C14 C15 1.405(5) .
C14 H14 0.9500 .
C15 C16 1.369(5) .
C15 H15 0.9500 .
C16 C17 1.410(4) .
C16 H16 0.9500 .
C17 O4 1.281(3) .
C17 N2 1.364(4) .
N1 O2 1.355(3) .
N2 O3 1.353(3) .
N3 C7A 1.358(17) .
N4 H4A 0.8800 .
O1 Hf1 2.1665(17) .
O2 Hf1 2.1993(19) .
O3 Hf1 2.180(2) .
O4 Hf1 2.1784(17) .
O7W H2W 0.71(6) .
O7W H3W 0.84(8) .
O8W H1W 0.900(7) .
O8W H4W 0.900(7) .
Hf1 O1 2.1666(17) 3_656
Hf1 O4 2.1785(17) 3_656
Hf1 O3 2.180(2) 3_656
Hf1 O2 2.1994(19) 3_656
C8A C8A 0.688(17) 3_656
C8A C7A 1.52(2) .
C8A H8A1 0.9900 .
C8A H8A2 0.9900 .
C7A H7A1 0.9900 .
C7A H7A2 0.9900 .
